data_2204581
loop_
_publ_author_name
'Goriounova, Alexandra'
'Held, Peter'
'Becker, Petra'
'Bohat\'y, Ladislav'

_publ_section_title
;
Cerium triborate, CeB~3~O~6~
;
_journal_issue 11
_journal_name_full 'Acta Crystallographica, Section E'
_journal_page_first i134
_journal_page_last i135
_journal_paper_doi 10.1107/S1600536804024365
_journal_volume 60
_journal_year 2004
_chemical_formula_iupac 'Ce B3 O6'
_chemical_formula_moiety 'B3 Ce O6'
_chemical_formula_structural 'Ce (B3 O6)'
_chemical_formula_sum 'B3 Ce O6'
_chemical_formula_weight 268.55
_chemical_name_common
;
Cerium(III) trioxoborate
;
_chemical_name_systematic
;
Cerium(III) trioxoborate
;
_symmetry_cell_setting monoclinic
_symmetry_space_group_name_Hall '-I 2ya'
_symmetry_space_group_name_H-M 'I 1 2/a 1'
_atom_sites_solution_primary direct
_atom_sites_solution_secondary difmap
_audit_creation_method SHELXL-97
_cell_angle_alpha 90.00
_cell_angle_beta 93.639(6)
_cell_angle_gamma 90.00
_cell_formula_units_Z 4
_cell_length_a 6.4468(2)
_cell_length_b 8.1266(3)
_cell_length_c 7.9300(2)
_cell_measurement_reflns_used 25
_cell_measurement_temperature 293(2)
_cell_measurement_theta_max 22.11
_cell_measurement_theta_min 10.85
_cell_volume 414.62(2)
_computing_cell_refinement 'MACH3 Server Software'
_computing_data_collection 'MACH3 Server Software (Enraf-Nonius, 1993)'
_computing_data_reduction 'MolEN (Fair, 1990)'
_computing_molecular_graphics 'ATOMS (Dowty, 2002)'
_computing_publication_material SHELXL97
_computing_structure_refinement 'SHELXL97 (Sheldrick, 1997)'
_computing_structure_solution 'SHELXS97 (Sheldrick, 1997)'
_database_code_amcsd 0010439
_diffrn_ambient_temperature 293(2)
_diffrn_measured_fraction_theta_full 1.000
_diffrn_measured_fraction_theta_max 1.000
_diffrn_measurement_device_type 'Nonius MACH3 four-circle'
_diffrn_measurement_method \w/2\q
_diffrn_radiation_monochromator graphite
_diffrn_radiation_type MoK\a
_diffrn_radiation_wavelength 0.71073
_diffrn_reflns_av_R_equivalents 0.0219
_diffrn_reflns_av_sigmaI/netI 0.0128
_diffrn_reflns_limit_h_max 9
_diffrn_reflns_limit_h_min -9
_diffrn_reflns_limit_k_max 11
_diffrn_reflns_limit_k_min 0
_diffrn_reflns_limit_l_max 11
_diffrn_reflns_limit_l_min 0
_diffrn_reflns_number 669
_diffrn_reflns_theta_full 30.40
_diffrn_reflns_theta_max 30.40
_diffrn_reflns_theta_min 3.59
_diffrn_standards_decay_% 2.4
_diffrn_standards_interval_count 100
_diffrn_standards_interval_time 60
_diffrn_standards_number 3
_exptl_absorpt_coefficient_mu 10.916
_exptl_absorpt_correction_T_max 0.113
_exptl_absorpt_correction_T_min 0.082
_exptl_absorpt_correction_type psi-scan
_exptl_absorpt_process_details '(MolEN; Fair, 1990)'
_exptl_crystal_colour green
_exptl_crystal_density_diffrn 4.302
_exptl_crystal_density_method 'not measured'
_exptl_crystal_description parallelepiped
_exptl_crystal_F_000 484
_exptl_crystal_size_max 0.25
_exptl_crystal_size_mid 0.22
_exptl_crystal_size_min 0.20
_refine_diff_density_max 2.745
_refine_diff_density_min -2.576
_refine_ls_extinction_coef 0.0045(12)
_refine_ls_extinction_expression Fc^*^=kFc[1+0.001xFc^2^\l^3^/sin(2\q)]^-1/4^
_refine_ls_extinction_method SHELXL97
_refine_ls_goodness_of_fit_ref 1.191
_refine_ls_hydrogen_treatment none
_refine_ls_matrix_type full
_refine_ls_number_parameters 48
_refine_ls_number_reflns 628
_refine_ls_number_restraints 0
_refine_ls_restrained_S_all 1.191
_refine_ls_R_factor_all 0.0315
_refine_ls_R_factor_gt 0.0311
_refine_ls_shift/su_max 0.000
_refine_ls_shift/su_mean 0.000
_refine_ls_structure_factor_coef Fsqd
_refine_ls_weighting_details 'w = 1/[\s^2^(Fo^2^)+(0.0553P)^2^+8.1518P] where P = (Fo^2^+2Fc^2^)/3'
_refine_ls_weighting_scheme calc
_refine_ls_wR_factor_gt 0.0857
_refine_ls_wR_factor_ref 0.0862
_reflns_number_gt 620
_reflns_number_total 628
_reflns_threshold_expression I>2\s(I)
_cod_data_source_file wm6033.cif
_cod_original_sg_symbol_H-M 'I 2/a'
_cod_database_code 2204581
_amcsd_formula_title CeB3O6

loop_
_space_group_symop_operation_xyz
x,y,z
1/2+x,1/2+y,1/2+z
1/2-x,y,-z
-x,1/2+y,1/2-z
1/2+x,-y,z
+x,1/2-y,1/2+z
-x,-y,-z
1/2-x,1/2-y,1/2-z

loop_
_atom_site_label
_atom_site_fract_x
_atom_site_fract_y
_atom_site_fract_z
_atom_site_U_iso_or_equiv
_atom_site_adp_type
_atom_site_calc_flag
_atom_site_refinement_flags
_atom_site_type_symbol
Ce 0.2500 0.29964(4) 0.5000 0.0067(2) Uani d S Ce
O1 -0.1073(6) 0.3855(5) 0.6059(5) 0.0101(7) Uani d . O
O2 0.2955(7) 0.0857(5) 0.2972(5) 0.0127(8) Uani d . O
O3 0.6110(7) 0.1863(5) 0.6024(6) 0.0100(8) Uani d . O
B1 0.3558(9) -0.0683(7) 0.2735(8) 0.0074(10) Uani d . B
B2 0.7500 0.2786(11) 0.5000 0.0072(14) Uani d S B

loop_
_atom_site_aniso_label
_atom_site_aniso_U_11
_atom_site_aniso_U_22
_atom_site_aniso_U_33
_atom_site_aniso_U_12
_atom_site_aniso_U_13
_atom_site_aniso_U_23
Ce 0.0045(3) 0.0058(3) 0.0098(3) 0.000 -0.00011(14) 0.000
O1 0.0089(17) 0.0093(17) 0.0120(16) -0.0023(14) -0.0004(13) -0.0006(14)
O2 0.017(2) 0.0074(17) 0.0136(18) 0.0048(15) 0.0005(14) -0.0012(14)
O3 0.0056(18) 0.0101(18) 0.014(2) 0.0014(13) 0.0003(14) 0.0046(13)
B1 0.005(2) 0.006(2) 0.011(2) -0.0006(17) -0.0015(18) 0.0017(18)
B2 0.002(3) 0.010(3) 0.010(3) 0.000 0.002(3) 0.000

loop_
_atom_type_symbol
_atom_type_description
_atom_type_scat_dispersion_real
_atom_type_scat_dispersion_imag
_atom_type_scat_source
B B 0.0013 0.0007 'International Tables Vol C Tables 4.2.6.8 and 6.1.1.4'
O O 0.0106 0.0060 'International Tables Vol C Tables 4.2.6.8 and 6.1.1.4'
Ce Ce -0.2486 2.6331 'International Tables Vol C Tables 4.2.6.8 and 6.1.1.4'

loop_
_geom_angle_atom_site_label_1
_geom_angle_atom_site_label_2
_geom_angle_atom_site_label_3
_geom_angle_site_symmetry_1
_geom_angle_site_symmetry_3
_geom_angle
_geom_angle_publ_flag
O2 Ce O2 . 2_556 87.1(2) ?
O2 Ce O2 . 7 69.80(16) ?
O2 Ce O2 2_556 7 151.42(14) ?
O2 Ce O2 . 8 151.42(14) ?
O2 Ce O2 2_556 8 69.80(16) ?
O2 Ce O2 7 8 136.86(19) ?
O2 Ce O3 . 2_556 71.16(15) ?
O2 Ce O3 2_556 2_556 78.84(15) ?
O2 Ce O3 7 2_556 77.88(15) ?
O2 Ce O3 8 2_556 118.17(15) ?
O2 Ce O3 . . 78.84(15) ?
O2 Ce O3 2_556 . 71.16(14) ?
O2 Ce O3 7 . 118.17(15) ?
O2 Ce O3 8 . 77.88(15) ?
O3 Ce O3 2_556 . 138.24(19) ?
O2 Ce O1 . 2_556 80.17(15) ?
O2 Ce O1 2_556 2_556 124.08(14) ?
O2 Ce O1 7 2_556 69.71(14) ?
O2 Ce O1 8 2_556 98.58(13) ?
O3 Ce O1 2_556 2_556 142.50(14) ?
O3 Ce O1 . 2_556 53.00(13) ?
O2 Ce O1 . . 124.08(14) ?
O2 Ce O1 2_556 . 80.17(15) ?
O2 Ce O1 7 . 98.58(13) ?
O2 Ce O1 8 . 69.71(14) ?
O3 Ce O1 2_556 . 53.00(13) ?
O3 Ce O1 . . 142.50(14) ?
O1 Ce O1 2_556 . 148.82(19) ?
O2 Ce O1 . 6_665 143.45(14) ?
O2 Ce O1 2_556 6_665 120.52(13) ?
O2 Ce O1 7 6_665 87.70(13) ?
O2 Ce O1 8 6_665 51.32(13) ?
O3 Ce O1 2_556 6_665 133.23(13) ?
O3 Ce O1 . 6_665 87.70(12) ?
O1 Ce O1 2_556 6_665 64.82(15) ?
O1 Ce O1 . 6_665 86.52(9) ?
O2 Ce O1 . 5_566 120.52(13) ?
O2 Ce O1 2_556 5_566 143.45(14) ?
O2 Ce O1 7 5_566 51.32(13) ?
O2 Ce O1 8 5_566 87.70(13) ?
O3 Ce O1 2_556 5_566 87.70(12) ?
O3 Ce O1 . 5_566 133.23(13) ?
O1 Ce O1 2_556 5_566 86.52(9) ?
O1 Ce O1 . 5_566 64.82(15) ?
O1 Ce O1 6_665 5_566 50.45(16) ?
O2 B1 O3 . 5_656 126.0(5) y
O2 B1 O1 . 3_544 116.8(5) y
O3 B1 O1 5_656 3_544 117.2(5) y
O3 B2 O3 2_656 . 117.9(7) y
O3 B2 O1 2_656 2_556 111.5(2) y
O3 B2 O1 . 2_556 103.7(2) y
O3 B2 O1 2_656 1_655 103.7(2) y
O3 B2 O1 . 1_655 111.5(2) y
O1 B2 O1 1_655 2_556 108.4(6) y

loop_
_geom_bond_atom_site_label_1
_geom_bond_atom_site_label_2
_geom_bond_site_symmetry_2
_geom_bond_distance
_geom_bond_publ_flag
Ce O2 . 2.399(4) y
Ce O2 2_556 2.399(4) ?
Ce O2 7 2.534(4) y
Ce O2 8 2.534(4) ?
Ce O3 2_556 2.586(4) ?
Ce O3 . 2.586(4) y
Ce O1 2_556 2.597(4) ?
Ce O1 . 2.597(4) y
Ce O1 6_665 2.828(4) ?
Ce O1 5_566 2.828(4) y
Ce B1 8 3.122(6) ?
Ce B1 7 3.122(6) ?
B1 O1 3_544 1.416(7) y
B1 O2 . 1.328(7) y
B2 O1 1_655 1.486(7) y
B2 O3 2_656 1.456(6) y

loop_
_cod_related_entry_id
_cod_related_entry_database
_cod_related_entry_code
1 AMCSD 0010439
